data_2103866
loop_
_publ_author_name
'Farrugia, Louis J.'
'Mallinson, Paul R.'
'Stewart, Brian'

_publ_section_title
;
 Experimental charge density in the transition metal complex
 Mn~2~(CO)~10~: a comparative study
;
_journal_issue 2
_journal_name_full 'Acta Crystallographica Section B'
_journal_page_first 234
_journal_page_last 247
_journal_paper_doi 10.1107/S0108768103000892
_journal_volume 59
_journal_year 2003
_chemical_formula_sum 'C10 Mn2 O10'
_chemical_formula_weight 389.98
_space_group_IT_number 15
_symmetry_cell_setting monoclinic
_symmetry_space_group_name_Hall '-I 2ya'
_symmetry_space_group_name_H-M 'I 1 2/a 1'
_atom_type_scat_source 'International Tables Vol. IV Tables 2.2B and 2.3.1'
_cell_angle_alpha 90.0
_cell_angle_beta 105.0780(10)
_cell_angle_gamma 90.0
_cell_formula_units_Z 4
_cell_length_a 14.1257(2)
_cell_length_b 6.87990(10)
_cell_length_c 14.3121(3)
_cell_volume 1343.01(4)
_computing_molecular_graphics 'Koritsanszky et al, (1995)'
_computing_publication_material 'Koritsanszky et al, (1995)'
_computing_structure_refinement 'Koritsanszky et al, (1995)'
_diffrn_radiation_type MoK\a
_diffrn_radiation_wavelength 0.71073
_diffrn_reflns_theta_max 50.06
_diffrn_reflns_theta_min 3.31
_exptl_crystal_colour orange-yellow
_exptl_crystal_density_diffrn 1.929
_exptl_crystal_description 'approximately spherical'
_exptl_crystal_size_max 0.45
_exptl_crystal_size_mid 0.45
_exptl_crystal_size_min 0.40
_refine_diff_density_max 0.274
_refine_diff_density_min -0.200
_refine_ls_extinction_coef 0.231(7)
_refine_ls_extinction_method 'Becker-Coppens type 1 isotropic'
_refine_ls_goodness_of_fit_obs 2.161
_refine_ls_number_parameters 296
_refine_ls_number_reflns 6532
_refine_ls_R_factor_all 0.0168
_refine_ls_R_factor_gt 0.0135
_refine_ls_shift/esd_max 0.0036
_refine_ls_structure_factor_coef F
_refine_ls_weighting_scheme sigma
_refine_ls_wR_factor_ref 0.0157
_reflns_number_gt 6532
_reflns_number_total 7052
_reflns_threshold_expression I>3u(I)
_cod_data_source_file bs0019.cif
_cod_data_source_block 3
_cod_original_sg_symbol_H-M I2/a
_cod_database_code 2103866
_cod_database_fobs_code 2103866

loop_
_symmetry_equiv_pos_site_id
_symmetry_equiv_pos_as_xyz
1 x,y,z
2 1/2-x,y,-z
3 -x,-y,-z
4 1/2+x,-y,z
5 1/2+x,1/2+y,1/2+z
6 1/2-x,1/2-y,1/2-z
7 -x,1/2+y,1/2-z
8 x,1/2-y,1/2+z

loop_
_atom_site_aniso_label
_atom_site_aniso_U_11
_atom_site_aniso_U_22
_atom_site_aniso_U_33
_atom_site_aniso_U_12
_atom_site_aniso_U_13
_atom_site_aniso_U_23
Mn(1) 0.01125(4) 0.01326(3) 0.01359(3) -0.000440(10) 0.00178(2) 0.002580(10)
O(1) 0.0231(2) 0.0475(3) 0.0371(2) -0.0049(2) -0.0143(2) 0.0140(2)
O(2) 0.0391(2) 0.02280(10) 0.02240(10) -0.00640(10) 0.01770(10) 0.00120(10)
O(3) 0.0272(2) 0.01750(10) 0.0372(2) 0.00560(10) 0.01380(10) 0.00060(10)
O(4) 0.02300(10) 0.02720(10) 0.02470(10) -0.00270(10) 0.01130(10) 0.00690(10)
O(5) 0.02890(10) 0.01440(10) 0.01910(10) -0.00100(10) 0.00400(10) -0.00170(10)
C(1) 0.01710(10) 0.02650(10) 0.02350(10) -0.00160(10) -0.00360(10) 0.00750(10)
C(2) 0.02310(10) 0.01550(10) 0.01580(10) -0.00210(10) 0.00760(10) 0.00110(10)
C(3) 0.01690(10) 0.01560(10) 0.02340(10) 0.00230(10) 0.00760(10) 0.00310(10)
C(4) 0.01500(10) 0.01770(10) 0.01910(10) -0.00100(10) 0.00550(10) 0.00370(10)
C(5) 0.01810(10) 0.01420(10) 0.01390(10) -0.00180(10) 0.00190(10) 0.00070(10)

loop_
_atom_site_label
_atom_site_fract_x
_atom_site_fract_y
_atom_site_fract_z
_atom_site_U_iso_or_equiv
_atom_site_occupancy
_atom_site_type_symbol
Mn(1) 0.345618(7) 0.236664(18) 0.069074(7) 0.013 1 Mn
O(1) 0.53310(5) 0.25158(10) 0.22244(5) 0.039 1 O
O(2) 0.23745(3) 0.04633(6) 0.19933(3) 0.028 1 O
O(3) 0.39564(3) -0.14917(6) -0.00310(3) 0.028 1 O
O(4) 0.42233(3) 0.40697(6) -0.08996(3) 0.025 1 O
O(5) 0.28882(3) 0.63587(5) 0.12099(2) 0.022 1 O
C(1) 0.46121(3) 0.24537(4) 0.16248(3) 0.024 1 C
C(2) 0.27779(2) 0.11903(4) 0.14913(2) 0.018 1 C
C(3) 0.37337(2) -0.00477(4) 0.02461(2) 0.019 1 C
C(4) 0.39290(2) 0.34522(4) -0.02886(2) 0.018 1 C
C(5) 0.30933(2) 0.48337(4) 0.10154(2) 0.016 1 C

loop_
_geom_angle_atom_site_label_1
_geom_angle_atom_site_label_2
_geom_angle_atom_site_label_3
_geom_angle_site_symmetry_1
_geom_angle_site_symmetry_2
_geom_angle_site_symmetry_3
_geom_angle
Mn(1) Mn(1) C(1) 2_555 1_555 1_555 175.570(14)
Mn(1) Mn(1) C(2) 2_555 1_555 1_555 83.241(9)
Mn(1) Mn(1) C(3) 2_555 1_555 1_555 90.492(9)
Mn(1) Mn(1) C(4) 2_555 1_555 1_555 86.540(9)
Mn(1) Mn(1) C(5) 2_555 1_555 1_555 84.397(7)
C(1) Mn(1) C(2) 1_555 1_555 1_555 93.972(15)
C(1) Mn(1) C(3) 1_555 1_555 1_555 92.985(14)
C(1) Mn(1) C(4) 1_555 1_555 1_555 96.363(15)
C(1) Mn(1) C(5) 1_555 1_555 1_555 92.245(14)
C(2) Mn(1) C(3) 1_555 1_555 1_555 90.595(12)
C(2) Mn(1) C(4) 1_555 1_555 1_555 169.534(13)
C(2) Mn(1) C(5) 1_555 1_555 1_555 91.347(12)
C(3) Mn(1) C(4) 1_555 1_555 1_555 87.230(13)
C(3) Mn(1) C(5) 1_555 1_555 1_555 174.282(15)
C(4) Mn(1) C(5) 1_555 1_555 1_555 89.896(12)
Mn(1) C(1) O(1) 1_555 1_555 1_555 178.82(8)
Mn(1) C(1) C(2) 1_555 1_555 1_555 43.550(10)
Mn(1) C(1) C(3) 1_555 1_555 1_555 44.015(10)
Mn(1) C(1) C(4) 1_555 1_555 1_555 42.327(10)
Mn(1) C(1) C(5) 1_555 1_555 1_555 44.534(10)
O(1) C(1) C(2) 1_555 1_555 1_555 135.52(5)
O(1) C(1) C(3) 1_555 1_555 1_555 136.71(5)
O(1) C(1) C(4) 1_555 1_555 1_555 138.62(5)
O(1) C(1) C(5) 1_555 1_555 1_555 134.76(5)
C(2) C(1) C(3) 1_555 1_555 1_555 59.035(11)
C(2) C(1) C(4) 1_555 1_555 1_555 85.866(13)
C(2) C(1) C(5) 1_555 1_555 1_555 59.740(11)
C(3) C(1) C(4) 1_555 1_555 1_555 56.513(11)
C(3) C(1) C(5) 1_555 1_555 1_555 88.527(13)
C(4) C(1) C(5) 1_555 1_555 1_555 58.278(10)
Mn(1) C(2) O(2) 1_555 1_555 1_555 178.96(9)
Mn(1) C(2) C(1) 1_555 1_555 1_555 42.479(10)
Mn(1) C(2) C(3) 1_555 1_555 1_555 44.664(9)
Mn(1) C(2) C(5) 1_555 1_555 1_555 44.433(8)
O(2) C(2) C(1) 1_555 1_555 1_555 136.49(3)
O(2) C(2) C(3) 1_555 1_555 1_555 135.20(3)
O(2) C(2) C(5) 1_555 1_555 1_555 135.78(3)
C(1) C(2) C(3) 1_555 1_555 1_555 60.037(12)
C(1) C(2) C(5) 1_555 1_555 1_555 59.516(10)
C(3) C(2) C(5) 1_555 1_555 1_555 88.973(11)
Mn(1) C(3) O(3) 1_555 1_555 1_555 175.99(3)
Mn(1) C(3) C(1) 1_555 1_555 1_555 43.000(10)
Mn(1) C(3) C(2) 1_555 1_555 1_555 44.741(8)
Mn(1) C(3) C(4) 1_555 1_555 1_555 46.420(8)
O(3) C(3) C(1) 1_555 1_555 1_555 134.40(3)
O(3) C(3) C(2) 1_555 1_555 1_555 138.50(3)
O(3) C(3) C(4) 1_555 1_555 1_555 130.68(3)
C(1) C(3) C(2) 1_555 1_555 1_555 60.927(12)
C(1) C(3) C(4) 1_555 1_555 1_555 63.223(11)
C(2) C(3) C(4) 1_555 1_555 1_555 90.696(12)
Mn(1) C(4) O(4) 1_555 1_555 1_555 178.13(5)
Mn(1) C(4) C(1) 1_555 1_555 1_555 41.310(10)
Mn(1) C(4) C(3) 1_555 1_555 1_555 46.350(9)
Mn(1) C(4) C(5) 1_555 1_555 1_555 45.167(9)
O(4) C(4) C(1) 1_555 1_555 1_555 138.85(3)
O(4) C(4) C(3) 1_555 1_555 1_555 131.78(3)
O(4) C(4) C(5) 1_555 1_555 1_555 136.69(3)
C(1) C(4) C(3) 1_555 1_555 1_555 60.264(11)
C(1) C(4) C(5) 1_555 1_555 1_555 59.254(11)
C(3) C(4) C(5) 1_555 1_555 1_555 91.407(12)
Mn(1) C(5) O(5) 1_555 1_555 1_555 178.58(4)
Mn(1) C(5) C(1) 1_555 1_555 1_555 43.220(10)
Mn(1) C(5) C(2) 1_555 1_555 1_555 44.220(8)
Mn(1) C(5) C(4) 1_555 1_555 1_555 44.937(9)
O(5) C(5) C(1) 1_555 1_555 1_555 136.05(2)
O(5) C(5) C(2) 1_555 1_555 1_555 137.04(3)
O(5) C(5) C(4) 1_555 1_555 1_555 133.93(3)
C(1) C(5) C(2) 1_555 1_555 1_555 60.745(11)
C(1) C(5) C(4) 1_555 1_555 1_555 62.469(12)
C(2) C(5) C(4) 1_555 1_555 1_555 88.694(12)

loop_
_geom_bond_atom_site_label_1
_geom_bond_atom_site_label_2
_geom_bond_site_symmetry_1
_geom_bond_site_symmetry_2
_geom_bond_distance
Mn(1) Mn(1) 1_555 2_555 2.90306(16)
Mn(1) C(1) 1_555 1_555 1.8224(4)
Mn(1) C(2) 1_555 1_555 1.8593(3)
Mn(1) C(3) 1_555 1_555 1.8567(3)
Mn(1) C(4) 1_555 1_555 1.8589(3)
Mn(1) C(5) 1_555 1_555 1.8664(3)
O(1) C(1) 1_555 1_555 1.1472(6)
O(2) C(2) 1_555 1_555 1.1420(4)
O(3) C(3) 1_555 1_555 1.1437(4)
O(4) C(4) 1_555 1_555 1.1433(4)
O(5) C(5) 1_555 1_555 1.1420(4)
C(1) C(2) 1_555 1_555 2.6921(4)
C(1) C(3) 1_555 1_555 2.6685(5)
C(1) C(4) 1_555 1_555 2.7437(4)
C(1) C(5) 1_555 1_555 2.6591(4)
C(2) C(3) 1_555 1_555 2.6412(4)
C(2) C(5) 1_555 1_555 2.6652(4)
C(3) C(4) 1_555 1_555 2.5631(4)
C(4) C(5) 1_555 1_555 2.6318(4)
